data_7159138
loop_
_publ_author_name
'Zheng, Jing'
'Gu, Hong'
'Chen, Qinfang'
'Yang, Weiran'

_publ_section_title
;
 Access to thiazoline and spiro[indoline-3,3'-thiophene] scaffolds
 <i>via</i> a formal [3 + 2] annulation reaction of crotonate-derived
 sulfur ylides and &#x3b2;-ketothioamides.
;
_journal_issue 10
_journal_name_full 'Organic &amp; biomolecular chemistry'
_journal_page_first 2069
_journal_page_last 2080
_journal_paper_doi 10.1039/d3ob00087g
_journal_volume 21
_journal_year 2023
_chemical_formula_sum 'C20 H19 N O3 S'
_chemical_formula_weight 353.42
_space_group_crystal_system triclinic
_space_group_IT_number 2
_space_group_name_Hall '-P 1'
_space_group_name_H-M_alt 'P -1'
_atom_sites_solution_hydrogens geom
_audit_creation_method SHELXL-2018/3
_audit_update_record
;
2020-07-29 deposited with the CCDC.	2023-02-01 downloaded from the CCDC.
;
_cell_angle_alpha 69.255(12)
_cell_angle_beta 76.260(14)
_cell_angle_gamma 89.585(14)
_cell_formula_units_Z 2
_cell_length_a 9.424(4)
_cell_length_b 9.886(4)
_cell_length_c 10.482(4)
_cell_measurement_reflns_used 4776
_cell_measurement_temperature 193(2)
_cell_measurement_theta_max 28.25
_cell_measurement_theta_min 2.46
_cell_volume 883.9(6)
_computing_structure_refinement 'SHELXL-2018/3 (Sheldrick, 2018)'
_computing_structure_solution 'SHELXT 2014/5 (Sheldrick, 2014)'
_diffrn_ambient_temperature 193(2)
_diffrn_measured_fraction_theta_full 0.977
_diffrn_measured_fraction_theta_max 0.961
_diffrn_measurement_device_type 'Bruker APEX-II CCD'
_diffrn_measurement_method '\f and \w scans'
_diffrn_radiation_type MoK\a
_diffrn_radiation_wavelength 0.71073
_diffrn_reflns_av_R_equivalents 0.0264
_diffrn_reflns_av_unetI/netI 0.0388
_diffrn_reflns_Laue_measured_fraction_full 0.977
_diffrn_reflns_Laue_measured_fraction_max 0.961
_diffrn_reflns_limit_h_max 12
_diffrn_reflns_limit_h_min -12
_diffrn_reflns_limit_k_max 13
_diffrn_reflns_limit_k_min -11
_diffrn_reflns_limit_l_max 13
_diffrn_reflns_limit_l_min -13
_diffrn_reflns_number 8429
_diffrn_reflns_point_group_measured_fraction_full 0.977
_diffrn_reflns_point_group_measured_fraction_max 0.961
_diffrn_reflns_theta_full 25.242
_diffrn_reflns_theta_max 28.311
_diffrn_reflns_theta_min 2.233
_exptl_absorpt_coefficient_mu 0.202
_exptl_crystal_density_diffrn 1.328
_exptl_crystal_description BLOCK
_exptl_crystal_F_000 372
_exptl_crystal_size_max 0.120
_exptl_crystal_size_mid 0.110
_exptl_crystal_size_min 0.080
_refine_diff_density_max 0.798
_refine_diff_density_min -0.378
_refine_diff_density_rms 0.057
_refine_ls_extinction_method none
_refine_ls_goodness_of_fit_ref 1.031
_refine_ls_hydrogen_treatment constr
_refine_ls_matrix_type full
_refine_ls_number_parameters 227
_refine_ls_number_reflns 4233
_refine_ls_number_restraints 0
_refine_ls_restrained_S_all 1.031
_refine_ls_R_factor_all 0.0626
_refine_ls_R_factor_gt 0.0540
_refine_ls_shift/su_max 0.000
_refine_ls_shift/su_mean 0.000
_refine_ls_structure_factor_coef Fsqd
_refine_ls_weighting_details 'w=1/[\s^2^(Fo^2^)+(0.0778P)^2^+0.5926P] where P=(Fo^2^+2Fc^2^)/3'
_refine_ls_weighting_scheme calc
_refine_ls_wR_factor_gt 0.1469
_refine_ls_wR_factor_ref 0.1548
_reflns_Friedel_coverage 0.000
_reflns_number_gt 3610
_reflns_number_total 4233
_reflns_threshold_expression 'I > 2\s(I)'
_cod_data_source_file d3ob00087g2.cif
_cod_data_source_block 20200529LI_ZNZ4932_0m_a
_cod_depositor_comments 'Adding full bibliography for 7159138--7159139.cif.'
_cod_original_cell_volume 884.0(6)
_cod_database_code 7159138
_shelx_shelxl_version_number 2018/3
_shelx_space_group_comment
;
The symmetry employed for this shelxl refinement is uniquely defined
by the following loop, which should always be used as a source of
symmetry information in preference to the above space-group names.
They are only intended as comments.
;
_shelx_estimated_absorpt_t_min 0.976
_shelx_estimated_absorpt_t_max 0.984

loop_
_space_group_symop_operation_xyz
'x, y, z'
'-x, -y, -z'

loop_
_atom_site_label
_atom_site_type_symbol
_atom_site_fract_x
_atom_site_fract_y
_atom_site_fract_z
_atom_site_U_iso_or_equiv
_atom_site_adp_type
_atom_site_occupancy
_atom_site_site_symmetry_order
_atom_site_calc_flag
_atom_site_refinement_flags_posn
_atom_site_refinement_flags_adp
_atom_site_refinement_flags_occupancy
_atom_site_disorder_assembly
_atom_site_disorder_group
C1 C 0.7581(2) 0.2153(2) 0.8101(2) 0.0355(4) Uani 1 1 d . . . . .
H1 H 0.712432 0.136841 0.798187 0.043 Uiso 1 1 calc R U . . .
C2 C 0.7798(3) 0.2000(3) 0.9404(2) 0.0443(5) Uani 1 1 d . . . . .
H2 H 0.746044 0.112190 1.018593 0.053 Uiso 1 1 calc R U . . .
C3 C 0.8511(3) 0.3133(3) 0.9571(2) 0.0463(6) Uani 1 1 d . . . . .
H3 H 0.865201 0.302735 1.046785 0.056 Uiso 1 1 calc R U . . .
C4 C 0.9018(3) 0.4418(3) 0.8429(2) 0.0410(5) Uani 1 1 d . . . . .
H4 H 0.953228 0.517551 0.853934 0.049 Uiso 1 1 calc R U . . .
C5 C 0.8771(2) 0.4591(2) 0.7129(2) 0.0341(4) Uani 1 1 d . . . . .
H5 H 0.910237 0.547489 0.635261 0.041 Uiso 1 1 calc R U . . .
C6 C 0.8035(2) 0.3466(2) 0.6957(2) 0.0291(4) Uani 1 1 d . . . . .
C7 C 0.7677(2) 0.3622(2) 0.5584(2) 0.0289(4) Uani 1 1 d . . . . .
C8 C 0.7367(2) 0.50356(19) 0.47559(19) 0.0290(4) Uani 1 1 d . . . . .
H8 H 0.752194 0.582952 0.503097 0.035 Uiso 1 1 calc R U . . .
C9 C 0.6854(2) 0.52866(18) 0.35789(19) 0.0261(3) Uani 1 1 d . . . . .
C10 C 0.7023(2) 0.79325(18) 0.28959(18) 0.0265(4) Uani 1 1 d . . . . .
C11 C 0.8517(2) 0.8321(2) 0.2618(2) 0.0321(4) Uani 1 1 d . . . . .
H11 H 0.922065 0.771568 0.234793 0.038 Uiso 1 1 calc R U . . .
C12 C 0.8974(2) 0.9599(2) 0.2736(2) 0.0358(4) Uani 1 1 d . . . . .
H12 H 0.999024 0.986408 0.255206 0.043 Uiso 1 1 calc R U . . .
C13 C 0.7939(3) 1.0486(2) 0.3125(2) 0.0345(4) Uani 1 1 d . . . . .
H13 H 0.824778 1.135627 0.321041 0.041 Uiso 1 1 calc R U . . .
C14 C 0.6457(3) 1.0098(2) 0.3388(2) 0.0369(4) Uani 1 1 d . . . . .
H14 H 0.575544 1.071166 0.364386 0.044 Uiso 1 1 calc R U . . .
C15 C 0.5982(2) 0.8813(2) 0.3280(2) 0.0324(4) Uani 1 1 d . . . . .
H15 H 0.496556 0.854815 0.346516 0.039 Uiso 1 1 calc R U . . .
C16 C 0.5548(3) 0.5165(2) 0.1740(2) 0.0388(5) Uani 1 1 d . . . . .
H16A H 0.573969 0.496839 0.085374 0.047 Uiso 1 1 calc R U . . .
H16B H 0.447574 0.505011 0.215303 0.047 Uiso 1 1 calc R U . . .
C17 C 0.6169(2) 0.6700(2) 0.1452(2) 0.0348(4) Uani 1 1 d . . . . .
H17 H 0.539224 0.738682 0.127660 0.042 Uiso 1 1 calc R U . . .
C18 C 0.7505(2) 0.7224(2) 0.0212(2) 0.0389(5) Uani 1 1 d . . . . .
H18A H 0.803764 0.805763 0.025897 0.047 Uiso 1 1 calc R U . . .
H18B H 0.817123 0.643721 0.027397 0.047 Uiso 1 1 calc R U . . .
C19 C 0.7098(3) 0.7679(3) -0.1184(2) 0.0435(5) Uani 1 1 d . . . . .
C20 C 0.8078(4) 0.8528(3) -0.3632(3) 0.0601(8) Uani 1 1 d . . . . .
H20A H 0.733807 0.789221 -0.371320 0.090 Uiso 1 1 calc R U . . .
H20B H 0.900500 0.857136 -0.431641 0.090 Uiso 1 1 calc R U . . .
H20C H 0.774498 0.950462 -0.382145 0.090 Uiso 1 1 calc R U . . .
N1 N 0.65489(18) 0.66153(16) 0.27605(17) 0.0278(3) Uani 1 1 d . . . . .
O1 O 0.76208(18) 0.25315(15) 0.52599(16) 0.0392(4) Uani 1 1 d . . . . .
O2 O 0.5874(3) 0.7763(3) -0.1337(2) 0.0789(7) Uani 1 1 d . . . . .
O3 O 0.8292(2) 0.7962(2) -0.22322(17) 0.0525(5) Uani 1 1 d . . . . .
S1 S 0.64689(6) 0.39228(5) 0.29744(5) 0.03358(16) Uani 1 1 d . . . . .

loop_
_atom_site_aniso_label
_atom_site_aniso_U_11
_atom_site_aniso_U_22
_atom_site_aniso_U_33
_atom_site_aniso_U_23
_atom_site_aniso_U_13
_atom_site_aniso_U_12
C1 0.0343(10) 0.0360(10) 0.0309(10) -0.0058(8) -0.0085(8) 0.0049(8)
C2 0.0452(12) 0.0495(13) 0.0277(10) -0.0026(9) -0.0080(9) 0.0074(10)
C3 0.0514(13) 0.0628(15) 0.0298(10) -0.0200(10) -0.0150(10) 0.0187(11)
C4 0.0460(12) 0.0463(12) 0.0418(12) -0.0246(10) -0.0185(10) 0.0159(10)
C5 0.0379(10) 0.0331(9) 0.0334(10) -0.0126(8) -0.0123(8) 0.0096(8)
C6 0.0300(9) 0.0308(9) 0.0260(9) -0.0091(7) -0.0079(7) 0.0082(7)
C7 0.0321(9) 0.0266(8) 0.0261(9) -0.0081(7) -0.0064(7) 0.0026(7)
C8 0.0384(10) 0.0241(8) 0.0248(8) -0.0087(7) -0.0090(8) 0.0034(7)
C9 0.0318(9) 0.0215(7) 0.0246(8) -0.0083(6) -0.0065(7) 0.0032(6)
C10 0.0384(10) 0.0207(7) 0.0213(8) -0.0070(6) -0.0104(7) 0.0033(7)
C11 0.0373(10) 0.0283(9) 0.0359(10) -0.0155(8) -0.0130(8) 0.0076(7)
C12 0.0411(11) 0.0310(9) 0.0389(11) -0.0134(8) -0.0155(9) 0.0003(8)
C13 0.0562(12) 0.0222(8) 0.0283(9) -0.0098(7) -0.0153(9) 0.0023(8)
C14 0.0519(12) 0.0265(9) 0.0335(10) -0.0147(8) -0.0076(9) 0.0091(8)
C15 0.0367(10) 0.0294(9) 0.0303(9) -0.0118(7) -0.0053(8) 0.0036(7)
C16 0.0510(12) 0.0319(10) 0.0408(11) -0.0152(9) -0.0222(10) 0.0021(9)
C17 0.0473(11) 0.0316(9) 0.0317(10) -0.0125(8) -0.0198(9) 0.0050(8)
C18 0.0434(11) 0.0442(11) 0.0326(10) -0.0138(9) -0.0164(9) 0.0026(9)
C19 0.0566(14) 0.0432(12) 0.0339(11) -0.0123(9) -0.0197(11) 0.0007(10)
C20 0.100(2) 0.0507(14) 0.0277(11) -0.0077(10) -0.0216(13) -0.0079(14)
N1 0.0386(8) 0.0221(7) 0.0257(7) -0.0090(6) -0.0131(7) 0.0038(6)
O1 0.0573(9) 0.0268(7) 0.0378(8) -0.0131(6) -0.0178(7) 0.0084(6)
O2 0.0693(14) 0.115(2) 0.0459(11) -0.0170(12) -0.0227(11) 0.0222(13)
O3 0.0722(12) 0.0527(10) 0.0277(8) -0.0057(7) -0.0169(8) -0.0110(8)
S1 0.0486(3) 0.0229(2) 0.0337(3) -0.01236(19) -0.0153(2) 0.00296(19)

loop_
_atom_type_symbol
_atom_type_description
_atom_type_scat_dispersion_real
_atom_type_scat_dispersion_imag
_atom_type_scat_source
C C 0.0033 0.0016 'International Tables Vol C Tables 4.2.6.8 and 6.1.1.4'
H H 0.0000 0.0000 'International Tables Vol C Tables 4.2.6.8 and 6.1.1.4'
Br Br -0.2901 2.4595 'International Tables Vol C Tables 4.2.6.8 and 6.1.1.4'
N N 0.0061 0.0033 'International Tables Vol C Tables 4.2.6.8 and 6.1.1.4'
O O 0.0106 0.0060 'International Tables Vol C Tables 4.2.6.8 and 6.1.1.4'
S S 0.1246 0.1234 'International Tables Vol C Tables 4.2.6.8 and 6.1.1.4'

loop_
_geom_angle_atom_site_label_1
_geom_angle_atom_site_label_2
_geom_angle_atom_site_label_3
_geom_angle
_geom_angle_site_symmetry_1
_geom_angle_site_symmetry_3
_geom_angle_publ_flag
C2 C1 C6 120.1(2) . . ?
C2 C1 H1 120.0 . . ?
C6 C1 H1 120.0 . . ?
C1 C2 C3 120.0(2) . . ?
C1 C2 H2 120.0 . . ?
C3 C2 H2 120.0 . . ?
C4 C3 C2 120.3(2) . . ?
C4 C3 H3 119.8 . . ?
C2 C3 H3 119.8 . . ?
C5 C4 C3 119.9(2) . . ?
C5 C4 H4 120.1 . . ?
C3 C4 H4 120.1 . . ?
C4 C5 C6 120.2(2) . . ?
C4 C5 H5 119.9 . . ?
C6 C5 H5 119.9 . . ?
C5 C6 C1 119.41(18) . . ?
C5 C6 C7 122.35(17) . . ?
C1 C6 C7 118.23(18) . . ?
O1 C7 C8 123.99(17) . . ?
O1 C7 C6 119.32(16) . . ?
C8 C7 C6 116.65(16) . . ?
C9 C8 C7 122.42(17) . . ?
C9 C8 H8 118.8 . . ?
C7 C8 H8 118.8 . . ?
N1 C9 C8 124.22(16) . . ?
N1 C9 S1 111.92(13) . . ?
C8 C9 S1 123.85(14) . . ?
C15 C10 C11 120.74(17) . . ?
C15 C10 N1 119.39(17) . . ?
C11 C10 N1 119.86(16) . . ?
C12 C11 C10 119.84(18) . . ?
C12 C11 H11 120.1 . . ?
C10 C11 H11 120.1 . . ?
C11 C12 C13 119.88(19) . . ?
C11 C12 H12 120.1 . . ?
C13 C12 H12 120.1 . . ?
C14 C13 C12 119.89(17) . . ?
C14 C13 H13 120.1 . . ?
C12 C13 H13 120.1 . . ?
C13 C14 C15 120.84(18) . . ?
C13 C14 H14 119.6 . . ?
C15 C14 H14 119.6 . . ?
C10 C15 C14 118.81(19) . . ?
C10 C15 H15 120.6 . . ?
C14 C15 H15 120.6 . . ?
C17 C16 S1 106.55(13) . . ?
C17 C16 H16A 110.4 . . ?
S1 C16 H16A 110.4 . . ?
C17 C16 H16B 110.4 . . ?
S1 C16 H16B 110.4 . . ?
H16A C16 H16B 108.6 . . ?
N1 C17 C18 110.62(17) . . ?
N1 C17 C16 105.04(16) . . ?
C18 C17 C16 113.00(18) . . ?
N1 C17 H17 109.4 . . ?
C18 C17 H17 109.4 . . ?
C16 C17 H17 109.4 . . ?
C19 C18 C17 112.05(18) . . ?
C19 C18 H18A 109.2 . . ?
C17 C18 H18A 109.2 . . ?
C19 C18 H18B 109.2 . . ?
C17 C18 H18B 109.2 . . ?
H18A C18 H18B 107.9 . . ?
O2 C19 O3 124.1(2) . . ?
O2 C19 C18 125.6(2) . . ?
O3 C19 C18 110.3(2) . . ?
O3 C20 H20A 109.5 . . ?
O3 C20 H20B 109.5 . . ?
H20A C20 H20B 109.5 . . ?
O3 C20 H20C 109.5 . . ?
H20A C20 H20C 109.5 . . ?
H20B C20 H20C 109.5 . . ?
C9 N1 C10 121.61(15) . . ?
C9 N1 C17 116.28(15) . . ?
C10 N1 C17 119.13(14) . . ?
C19 O3 C20 116.3(2) . . ?
C9 S1 C16 91.25(9) . . ?

loop_
_geom_bond_atom_site_label_1
_geom_bond_atom_site_label_2
_geom_bond_distance
_geom_bond_site_symmetry_2
_geom_bond_publ_flag
C1 C2 1.384(3) . ?
C1 C6 1.403(3) . ?
C1 H1 0.9500 . ?
C2 C3 1.393(4) . ?
C2 H2 0.9500 . ?
C3 C4 1.390(4) . ?
C3 H3 0.9500 . ?
C4 C5 1.388(3) . ?
C4 H4 0.9500 . ?
C5 C6 1.401(3) . ?
C5 H5 0.9500 . ?
C6 C7 1.510(3) . ?
C7 O1 1.245(2) . ?
C7 C8 1.431(2) . ?
C8 C9 1.372(2) . ?
C8 H8 0.9500 . ?
C9 N1 1.363(2) . ?
C9 S1 1.7528(18) . ?
C10 C15 1.389(3) . ?
C10 C11 1.396(3) . ?
C10 N1 1.444(2) . ?
C11 C12 1.393(3) . ?
C11 H11 0.9500 . ?
C12 C13 1.393(3) . ?
C12 H12 0.9500 . ?
C13 C14 1.387(3) . ?
C13 H13 0.9500 . ?
C14 C15 1.401(3) . ?
C14 H14 0.9500 . ?
C15 H15 0.9500 . ?
C16 C17 1.530(3) . ?
C16 S1 1.825(2) . ?
C16 H16A 0.9900 . ?
C16 H16B 0.9900 . ?
C17 N1 1.472(2) . ?
C17 C18 1.516(3) . ?
C17 H17 1.0000 . ?
C18 C19 1.513(3) . ?
C18 H18A 0.9900 . ?
C18 H18B 0.9900 . ?
C19 O2 1.200(3) . ?
C19 O3 1.324(3) . ?
C20 O3 1.437(3) . ?
C20 H20A 0.9800 . ?
C20 H20B 0.9800 . ?
C20 H20C 0.9800 . ?
